data_7012989
loop_
_publ_author_name
'Beagley, Paul'
'Blackie, Margaret A. L.'
'Chibale, Kelly'
'Clarkson, Cailean'
'Meijboom, Reinout'
'Moss, John R.'
'Smith, Peter J.'
'Su, Hong'

_publ_section_title
;
 Synthesis and antiplasmodial activity in vitro of new
 ferrocene?chloroquine analoguesElectronic supplementary information
 (ESI) available: NMR scale synthesis of 7a and 1H NMR spectrum of 12.
 See http://www.rsc.org/suppdata/dt/b3/b303335j/
;
_journal_issue 15
_journal_name_full 'Dalton Transactions'
_journal_page_first 3046
_journal_paper_doi 10.1039/b303335j
_journal_year 2003
_chemical_formula_sum 'C23 H26 Cl Fe N3 O'
_chemical_formula_weight 451.77
_chemical_name_common
;7-chloroquinolin-4-yl)-N'-(1'-dimethylaminomethylferrocen-1-
ylmethyl)-amine
;
_chemical_name_systematic
;
7-chloroquinolin-4-yl)-N'-(1'-dimethylaminomethylferrocen-1-ylmethyl)-amine
;
_space_group_IT_number 15
_symmetry_cell_setting monoclinic
_symmetry_space_group_name_Hall '-C 2yc'
_symmetry_space_group_name_H-M 'C 1 2/c 1'
_atom_sites_solution_hydrogens geom
_atom_sites_solution_primary direct
_atom_sites_solution_secondary difmap
_audit_creation_method SHELXL-97
_cell_angle_alpha 90.00
_cell_angle_beta 127.2210(10)
_cell_angle_gamma 90.00
_cell_formula_units_Z 8
_cell_length_a 26.3704(2)
_cell_length_b 9.2289(3)
_cell_length_c 21.7319(4)
_cell_measurement_temperature 193(2)
_cell_volume 4211.59(17)
_computing_cell_refinement 'DENZO-SMN (Otwinowski & Minor, 1997)'
_computing_data_collection 'COLLECT (2000)'
_computing_data_reduction 'DENZO-SMN (Otwinowski & Minor, 1997)'
_computing_molecular_graphics PovRay
_computing_publication_material 'SHELXL-97 (Sheldrick, 1997)'
_computing_structure_refinement 'SHELXL-97 (Sheldrick, 1997)'
_computing_structure_solution 'SHELXS-97 (Sheldrick, 1990)'
_diffrn_ambient_temperature 193(2)
_diffrn_measured_fraction_theta_full 0.997
_diffrn_measured_fraction_theta_max 0.997
_diffrn_measurement_device_type 'Nonius Kappa CCD diffractometer'
_diffrn_measurement_method '1.0\% \f scans and \w scans'
_diffrn_radiation_monochromator graphite
_diffrn_radiation_source 'fine-focus sealed tube'
_diffrn_radiation_type MoK\a
_diffrn_radiation_wavelength 0.71073
_diffrn_reflns_av_R_equivalents 0.0670
_diffrn_reflns_av_sigmaI/netI 0.0483
_diffrn_reflns_limit_h_max 34
_diffrn_reflns_limit_h_min -34
_diffrn_reflns_limit_k_max 11
_diffrn_reflns_limit_k_min -11
_diffrn_reflns_limit_l_max 28
_diffrn_reflns_limit_l_min -28
_diffrn_reflns_number 32757
_diffrn_reflns_theta_full 27.51
_diffrn_reflns_theta_max 27.51
_diffrn_reflns_theta_min 3.09
_exptl_absorpt_coefficient_mu 0.862
_exptl_crystal_colour yellow
_exptl_crystal_density_diffrn 1.425
_exptl_crystal_density_meas ?
_exptl_crystal_density_method 'not measured'
_exptl_crystal_description needle
_exptl_crystal_F_000 1888
_exptl_crystal_size_max 0.35
_exptl_crystal_size_mid 0.12
_exptl_crystal_size_min 0.08
_refine_diff_density_max 0.743
_refine_diff_density_min -0.859
_refine_diff_density_rms 0.243
_refine_ls_extinction_coef 0.0050(4)
_refine_ls_extinction_expression Fc^*^=kFc[1+0.001xFc^2^\l^3^/sin(2\q)]^-1/4^
_refine_ls_extinction_method SHELXL
_refine_ls_goodness_of_fit_ref 1.182
_refine_ls_hydrogen_treatment mixed
_refine_ls_matrix_type full
_refine_ls_number_parameters 277
_refine_ls_number_reflns 4830
_refine_ls_number_restraints 3
_refine_ls_restrained_S_all 1.182
_refine_ls_R_factor_all 0.0763
_refine_ls_R_factor_gt 0.0440
_refine_ls_shift/su_max 0.003
_refine_ls_shift/su_mean 0.000
_refine_ls_structure_factor_coef Fsqd
_refine_ls_weighting_details 'calc w=1/[\s^2^(Fo^2^)+(0.0776P)^2^+0.0727P] where P=(Fo^2^+2Fc^2^)/3'
_refine_ls_weighting_scheme calc
_refine_ls_wR_factor_gt 0.1069
_refine_ls_wR_factor_ref 0.1372
_reflns_number_gt 3594
_reflns_number_total 4830
_reflns_threshold_expression >2sigma(I)
_cod_data_source_file b303335j.txt
_cod_data_source_block structure_4a
_cod_depositor_comments
;
The following automatic conversions were performed:
'_symmetry_cell_setting' value 'Monoclinic' changed to 'monoclinic'
according to '/home/saulius/struct/CIF-dictionaries/cif_core.dic'
dictionary named 'cif_core.dic' version 2.4.1 from 2010-06-29.

Automatic conversion script
Id: cif_fix_enum 1555 2011-01-17 13:19:09Z saulius 

The following automatic conversions were performed:

'_exptl_crystal_density_meas' value 'N/A' was changed to '?' - the
value is perceived as not measured.

Automatic conversion script
Id: cif_fix_values 3008 2015-01-20 13:52:24Z robertas 
;
_cod_original_cell_volume 4211.58(16)
_cod_original_sg_symbol_H-M C2/c
_cod_database_code 7012989

loop_
_symmetry_equiv_pos_as_xyz
'x, y, z'
'-x, y, -z+1/2'
'x+1/2, y+1/2, z'
'-x+1/2, y+1/2, -z+1/2'
'-x, -y, -z'
'x, -y, z-1/2'
'-x+1/2, -y+1/2, -z'
'x+1/2, -y+1/2, z-1/2'

loop_
_atom_site_label
_atom_site_type_symbol
_atom_site_fract_x
_atom_site_fract_y
_atom_site_fract_z
_atom_site_U_iso_or_equiv
_atom_site_adp_type
_atom_site_occupancy
_atom_site_symmetry_multiplicity
_atom_site_calc_flag
_atom_site_refinement_flags
_atom_site_disorder_assembly
_atom_site_disorder_group
Fe1 Fe 0.059677(16) 0.76240(4) 0.46466(2) 0.02711(15) Uani 1 1 d . . .
Cl1 Cl 0.50242(3) 0.16788(8) 0.83661(4) 0.0455(2) Uani 1 1 d . . .
C9 C 0.31076(11) 0.3381(2) 0.63505(13) 0.0245(5) Uani 1 1 d . . .
N1 N 0.27113(10) 0.0871(2) 0.60983(12) 0.0324(5) Uani 1 1 d . . .
N3 N -0.15147(10) 0.7427(2) 0.29698(12) 0.0319(5) Uani 1 1 d . . .
C7 C 0.42213(12) 0.3791(3) 0.73959(14) 0.0321(6) Uani 1 1 d . . .
H7 H 0.4576 0.4426 0.7685 0.039 Uiso 1 1 calc R . .
N2 N 0.23982(10) 0.5335(2) 0.55513(12) 0.0292(5) Uani 1 1 d D . .
C10 C 0.17914(12) 0.6012(3) 0.49526(14) 0.0300(5) Uani 1 1 d . . .
H10A H 0.1542 0.5341 0.4508 0.036 Uiso 1 1 calc R . .
H10B H 0.1873 0.6901 0.4770 0.036 Uiso 1 1 calc R . .
C3 C 0.21544(12) 0.1402(3) 0.55112(15) 0.0337(6) Uani 1 1 d . . .
H3 H 0.1821 0.0722 0.5202 0.040 Uiso 1 1 calc R . .
C5 C 0.24845(11) 0.3903(2) 0.57189(13) 0.0252(5) Uani 1 1 d . . .
C4 C 0.20082(12) 0.2853(3) 0.53016(15) 0.0300(6) Uani 1 1 d . . .
H4 H 0.1589 0.3129 0.4879 0.036 Uiso 1 1 calc R . .
C20 C -0.03491(11) 0.7923(3) 0.37615(14) 0.0288(5) Uani 1 1 d . . .
C6 C 0.36377(12) 0.4297(3) 0.67926(14) 0.0295(5) Uani 1 1 d . . .
H6 H 0.3589 0.5299 0.6669 0.035 Uiso 1 1 calc R . .
C1 C 0.42852(12) 0.2315(3) 0.75794(14) 0.0306(6) Uani 1 1 d . . .
C2 C 0.37906(12) 0.1370(3) 0.71571(14) 0.0319(6) Uani 1 1 d . . .
H2A H 0.3852 0.0371 0.7289 0.038 Uiso 1 1 calc R . .
C15 C 0.14999(12) 0.7650(3) 0.56722(15) 0.0316(6) Uani 1 1 d . . .
H15 H 0.1814 0.8377 0.5842 0.038 Uiso 1 1 calc R . .
C13 C 0.06673(12) 0.6368(3) 0.54698(15) 0.0342(6) Uani 1 1 d . . .
H13 H 0.0323 0.6087 0.5474 0.041 Uiso 1 1 calc R . .
C11 C 0.14062(11) 0.6399(2) 0.52281(13) 0.0262(5) Uani 1 1 d . . .
C8 C 0.31857(11) 0.1877(3) 0.65219(14) 0.0269(5) Uani 1 1 d . . .
C12 C 0.08914(12) 0.5601(3) 0.51137(14) 0.0284(5) Uani 1 1 d . . .
H12 H 0.0727 0.4708 0.4845 0.034 Uiso 1 1 calc R . .
C22 C -0.17316(14) 0.8895(3) 0.29308(17) 0.0454(7) Uani 1 1 d . . .
H22A H -0.1780 0.9036 0.3340 0.068 Uiso 1 1 calc R . .
H22B H -0.2142 0.9053 0.2426 0.068 Uiso 1 1 calc R . .
H22C H -0.1419 0.9587 0.3000 0.068 Uiso 1 1 calc R . .
C21 C -0.08801(12) 0.7166(3) 0.37004(16) 0.0419(7) Uani 1 1 d . . .
H21A H -0.0795 0.6111 0.3758 0.050 Uiso 1 1 calc R . .
H21B H -0.0882 0.7485 0.4134 0.050 Uiso 1 1 calc R . .
C19 C -0.00517(14) 0.9263(3) 0.41321(16) 0.0446(7) Uani 1 1 d . . .
H19 H -0.0165 0.9886 0.4379 0.053 Uiso 1 1 calc R . .
C17 C 0.04603(13) 0.8336(4) 0.36603(17) 0.0492(8) Uani 1 1 d . . .
H17 H 0.0748 0.8215 0.3537 0.059 Uiso 1 1 calc R . .
C14 C 0.10434(13) 0.7622(3) 0.58165(15) 0.0356(6) Uani 1 1 d . . .
H14 H 0.0998 0.8327 0.6099 0.043 Uiso 1 1 calc R . .
C16 C -0.00289(13) 0.7385(3) 0.34698(15) 0.0348(6) Uani 1 1 d . . .
H16 H -0.0131 0.6509 0.3187 0.042 Uiso 1 1 calc R . .
C23 C -0.19709(14) 0.6380(4) 0.28916(18) 0.0503(8) Uani 1 1 d . . .
H23A H -0.1821 0.5393 0.2920 0.075 Uiso 1 1 calc R . .
H23B H -0.2388 0.6521 0.2393 0.075 Uiso 1 1 calc R . .
H23C H -0.2007 0.6528 0.3310 0.075 Uiso 1 1 calc R . .
C18 C 0.04485(13) 0.9500(3) 0.40655(18) 0.0512(9) Uani 1 1 d . . .
H18 H 0.0727 1.0312 0.4263 0.061 Uiso 1 1 calc R . .
O1W O 0.31914(9) 0.78486(19) 0.64863(11) 0.0361(5) Uani 1 1 d D . .
H2W H 0.3002(15) 0.8830(16) 0.634(2) 0.062(10) Uiso 1 1 d D . .
H1W H 0.335(2) 0.798(5) 0.7026(8) 0.098(14) Uiso 1 1 d D . .
H2 H 0.2724(11) 0.604(3) 0.5896(14) 0.058(10) Uiso 1 1 d D . .

loop_
_atom_site_aniso_label
_atom_site_aniso_U_11
_atom_site_aniso_U_22
_atom_site_aniso_U_33
_atom_site_aniso_U_23
_atom_site_aniso_U_13
_atom_site_aniso_U_12
Fe1 0.0194(2) 0.0238(2) 0.0275(2) 0.00390(13) 0.00857(17) 0.00240(13)
Cl1 0.0302(4) 0.0424(4) 0.0367(4) 0.0101(3) 0.0059(3) 0.0026(3)
C9 0.0242(12) 0.0256(12) 0.0237(11) -0.0002(9) 0.0145(10) 0.0021(9)
N1 0.0299(12) 0.0244(11) 0.0332(11) 0.0000(9) 0.0140(10) -0.0034(9)
N3 0.0204(11) 0.0410(13) 0.0268(11) 0.0041(9) 0.0105(9) -0.0014(9)
C7 0.0265(13) 0.0277(13) 0.0320(13) -0.0019(10) 0.0123(11) -0.0029(10)
N2 0.0245(11) 0.0263(11) 0.0317(11) 0.0024(9) 0.0142(10) 0.0047(9)
C10 0.0263(13) 0.0295(13) 0.0277(12) 0.0081(10) 0.0130(11) 0.0063(10)
C3 0.0284(13) 0.0303(13) 0.0346(14) -0.0058(11) 0.0149(12) -0.0080(11)
C5 0.0254(12) 0.0267(12) 0.0260(12) -0.0020(9) 0.0168(10) 0.0009(10)
C4 0.0229(12) 0.0336(14) 0.0278(13) 0.0004(10) 0.0124(11) 0.0010(10)
C20 0.0193(12) 0.0314(13) 0.0254(12) 0.0064(10) 0.0081(10) 0.0044(10)
C6 0.0303(13) 0.0227(13) 0.0332(13) 0.0010(10) 0.0180(12) -0.0010(10)
C1 0.0247(13) 0.0326(14) 0.0242(12) 0.0033(10) 0.0094(10) 0.0023(10)
C2 0.0320(14) 0.0249(13) 0.0307(13) 0.0040(10) 0.0146(11) 0.0005(11)
C15 0.0234(13) 0.0276(13) 0.0277(13) 0.0006(10) 0.0070(11) 0.0024(10)
C13 0.0274(13) 0.0400(15) 0.0323(13) 0.0101(11) 0.0166(12) 0.0070(11)
C11 0.0222(12) 0.0250(12) 0.0223(11) 0.0062(9) 0.0087(10) 0.0053(9)
C8 0.0272(12) 0.0235(12) 0.0273(12) -0.0013(10) 0.0151(11) -0.0003(10)
C12 0.0269(12) 0.0227(12) 0.0272(12) 0.0034(10) 0.0120(11) 0.0021(10)
C22 0.0328(15) 0.0543(19) 0.0433(16) -0.0030(14) 0.0199(14) 0.0068(14)
C21 0.0233(14) 0.0610(19) 0.0310(14) 0.0147(13) 0.0109(12) 0.0009(13)
C19 0.0357(15) 0.0305(15) 0.0363(15) 0.0025(11) 0.0054(13) 0.0138(12)
C17 0.0282(15) 0.064(2) 0.0472(17) 0.0306(16) 0.0185(14) 0.0100(14)
C14 0.0326(15) 0.0357(15) 0.0298(13) -0.0006(11) 0.0142(12) 0.0096(11)
C16 0.0308(14) 0.0404(16) 0.0262(13) 0.0069(11) 0.0136(12) 0.0053(11)
C23 0.0305(15) 0.067(2) 0.0445(17) 0.0036(15) 0.0182(14) -0.0136(14)
C18 0.0241(14) 0.0348(16) 0.0506(18) 0.0204(14) -0.0006(13) -0.0047(12)
O1W 0.0454(12) 0.0263(10) 0.0344(10) -0.0008(8) 0.0230(10) -0.0019(8)

loop_
_atom_type_symbol
_atom_type_description
_atom_type_scat_dispersion_real
_atom_type_scat_dispersion_imag
_atom_type_scat_source
C C 0.0033 0.0016 'International Tables Vol C Tables 4.2.6.8 and 6.1.1.4'
H H 0.0000 0.0000 'International Tables Vol C Tables 4.2.6.8 and 6.1.1.4'
N N 0.0061 0.0033 'International Tables Vol C Tables 4.2.6.8 and 6.1.1.4'
O O 0.0106 0.0060 'International Tables Vol C Tables 4.2.6.8 and 6.1.1.4'
Cl Cl 0.1484 0.1585 'International Tables Vol C Tables 4.2.6.8 and 6.1.1.4'
Fe Fe 0.3463 0.8444 'International Tables Vol C Tables 4.2.6.8 and 6.1.1.4'

loop_
_geom_angle_atom_site_label_1
_geom_angle_atom_site_label_2
_geom_angle_atom_site_label_3
_geom_angle
_geom_angle_site_symmetry_1
_geom_angle_site_symmetry_3
_geom_angle_publ_flag
C18 Fe1 C19 41.04(13) . . ?
C18 Fe1 C12 163.45(13) . . ?
C19 Fe1 C12 153.25(12) . . ?
C18 Fe1 C11 126.25(11) . . ?
C19 Fe1 C11 165.29(11) . . ?
C12 Fe1 C11 40.94(10) . . ?
C18 Fe1 C13 155.05(14) . . ?
C19 Fe1 C13 120.23(12) . . ?
C12 Fe1 C13 40.55(10) . . ?
C11 Fe1 C13 68.69(10) . . ?
C18 Fe1 C20 68.60(10) . . ?
C19 Fe1 C20 40.83(11) . . ?
C12 Fe1 C20 118.12(10) . . ?
C11 Fe1 C20 151.57(10) . . ?
C13 Fe1 C20 108.23(10) . . ?
C18 Fe1 C16 67.08(12) . . ?
C19 Fe1 C16 67.70(11) . . ?
C12 Fe1 C16 107.37(10) . . ?
C11 Fe1 C16 117.60(10) . . ?
C13 Fe1 C16 127.52(11) . . ?
C20 Fe1 C16 40.46(11) . . ?
C18 Fe1 C15 108.93(11) . . ?
C19 Fe1 C15 128.62(11) . . ?
C12 Fe1 C15 68.19(10) . . ?
C11 Fe1 C15 40.80(9) . . ?
C13 Fe1 C15 67.98(11) . . ?
C20 Fe1 C15 166.36(11) . . ?
C16 Fe1 C15 152.19(12) . . ?
C18 Fe1 C17 40.05(13) . . ?
C19 Fe1 C17 68.33(13) . . ?
C12 Fe1 C17 125.81(12) . . ?
C11 Fe1 C17 106.29(11) . . ?
C13 Fe1 C17 163.81(13) . . ?
C20 Fe1 C17 68.40(11) . . ?
C16 Fe1 C17 39.88(12) . . ?
C15 Fe1 C17 118.98(11) . . ?
C18 Fe1 C14 121.26(12) . . ?
C19 Fe1 C14 110.01(11) . . ?
C12 Fe1 C14 67.87(10) . . ?
C11 Fe1 C14 68.39(10) . . ?
C13 Fe1 C14 40.21(11) . . ?
C20 Fe1 C14 128.52(11) . . ?
C16 Fe1 C14 165.62(12) . . ?
C15 Fe1 C14 40.31(11) . . ?
C17 Fe1 C14 153.88(13) . . ?
C6 C9 C8 118.9(2) . . ?
C6 C9 C5 122.6(2) . . ?
C8 C9 C5 118.4(2) . . ?
C3 N1 C8 115.2(2) . . ?
C22 N3 C23 109.9(2) . . ?
C22 N3 C21 111.5(2) . . ?
C23 N3 C21 109.5(2) . . ?
C6 C7 C1 118.5(2) . . ?
C6 C7 H7 120.7 . . ?
C1 C7 H7 120.7 . . ?
C5 N2 C10 125.0(2) . . ?
C5 N2 H2 121.3(19) . . ?
C10 N2 H2 113(2) . . ?
N2 C10 C11 112.84(19) . . ?
N2 C10 H10A 109.0 . . ?
C11 C10 H10A 109.0 . . ?
N2 C10 H10B 109.0 . . ?
C11 C10 H10B 109.0 . . ?
H10A C10 H10B 107.8 . . ?
N1 C3 C4 126.6(2) . . ?
N1 C3 H3 116.7 . . ?
C4 C3 H3 116.7 . . ?
N2 C5 C4 124.2(2) . . ?
N2 C5 C9 119.4(2) . . ?
C4 C5 C9 116.3(2) . . ?
C3 C4 C5 119.4(2) . . ?
C3 C4 H4 120.3 . . ?
C5 C4 H4 120.3 . . ?
C16 C20 C19 106.5(2) . . ?
C16 C20 C21 125.1(2) . . ?
C19 C20 C21 128.4(3) . . ?
C16 C20 Fe1 69.89(15) . . ?
C19 C20 Fe1 69.19(14) . . ?
C21 C20 Fe1 124.26(17) . . ?
C7 C6 C9 121.9(2) . . ?
C7 C6 H6 119.0 . . ?
C9 C6 H6 119.0 . . ?
C2 C1 C7 122.0(2) . . ?
C2 C1 Cl1 119.47(19) . . ?
C7 C1 Cl1 118.6(2) . . ?
C1 C2 C8 120.0(2) . . ?
C1 C2 H2A 120.0 . . ?
C8 C2 H2A 120.0 . . ?
C14 C15 C11 108.2(2) . . ?
C14 C15 Fe1 69.94(15) . . ?
C11 C15 Fe1 69.14(13) . . ?
C14 C15 H15 125.9 . . ?
C11 C15 H15 125.9 . . ?
Fe1 C15 H15 126.6 . . ?
C14 C13 C12 108.2(2) . . ?
C14 C13 Fe1 70.38(15) . . ?
C12 C13 Fe1 69.64(14) . . ?
C14 C13 H13 125.9 . . ?
C12 C13 H13 125.9 . . ?
Fe1 C13 H13 125.6 . . ?
C15 C11 C12 107.0(2) . . ?
C15 C11 C10 125.4(2) . . ?
C12 C11 C10 127.5(2) . . ?
C15 C11 Fe1 70.07(14) . . ?
C12 C11 Fe1 69.51(13) . . ?
C10 C11 Fe1 126.24(16) . . ?
N1 C8 C2 117.6(2) . . ?
N1 C8 C9 123.9(2) . . ?
C2 C8 C9 118.5(2) . . ?
C13 C12 C11 108.3(2) . . ?
C13 C12 Fe1 69.81(14) . . ?
C11 C12 Fe1 69.54(13) . . ?
C13 C12 H12 125.8 . . ?
C11 C12 H12 125.8 . . ?
Fe1 C12 H12 126.4 . . ?
N3 C22 H22A 109.5 . . ?
N3 C22 H22B 109.5 . . ?
H22A C22 H22B 109.5 . . ?
N3 C22 H22C 109.5 . . ?
H22A C22 H22C 109.5 . . ?
H22B C22 H22C 109.5 . . ?
N3 C21 C20 114.3(2) . . ?
N3 C21 H21A 108.7 . . ?
C20 C21 H21A 108.7 . . ?
N3 C21 H21B 108.7 . . ?
C20 C21 H21B 108.7 . . ?
H21A C21 H21B 107.6 . . ?
C20 C19 C18 107.6(3) . . ?
C20 C19 Fe1 69.99(14) . . ?
C18 C19 Fe1 69.47(16) . . ?
C20 C19 H19 126.2 . . ?
C18 C19 H19 126.2 . . ?
Fe1 C19 H19 125.9 . . ?
C16 C17 C18 107.4(3) . . ?
C16 C17 Fe1 69.91(16) . . ?
C18 C17 Fe1 69.28(17) . . ?
C16 C17 H17 126.3 . . ?
C18 C17 H17 126.3 . . ?
Fe1 C17 H17 126.1 . . ?
C13 C14 C15 108.3(2) . . ?
C13 C14 Fe1 69.40(14) . . ?
C15 C14 Fe1 69.75(15) . . ?
C13 C14 H14 125.8 . . ?
C15 C14 H14 125.8 . . ?
Fe1 C14 H14 126.6 . . ?
C17 C16 C20 109.9(3) . . ?
C17 C16 Fe1 70.21(17) . . ?
C20 C16 Fe1 69.65(15) . . ?
C17 C16 H16 125.1 . . ?
C20 C16 H16 125.1 . . ?
Fe1 C16 H16 126.7 . . ?
N3 C23 H23A 109.5 . . ?
N3 C23 H23B 109.5 . . ?
H23A C23 H23B 109.5 . . ?
N3 C23 H23C 109.5 . . ?
H23A C23 H23C 109.5 . . ?
H23B C23 H23C 109.5 . . ?
C17 C18 C19 108.6(3) . . ?
C17 C18 Fe1 70.67(16) . . ?
C19 C18 Fe1 69.49(15) . . ?
C17 C18 H18 125.7 . . ?
C19 C18 H18 125.7 . . ?
Fe1 C18 H18 125.7 . . ?
H2W O1W H1W 92(3) . . ?

loop_
_geom_bond_atom_site_label_1
_geom_bond_atom_site_label_2
_geom_bond_distance
_geom_bond_site_symmetry_2
_geom_bond_publ_flag
Fe1 C18 2.037(3) . ?
Fe1 C19 2.037(3) . ?
Fe1 C12 2.041(2) . ?
Fe1 C11 2.042(2) . ?
Fe1 C13 2.043(3) . ?
Fe1 C20 2.048(2) . ?
Fe1 C16 2.051(3) . ?
Fe1 C15 2.054(3) . ?
Fe1 C17 2.055(3) . ?
Fe1 C14 2.056(3) . ?
Cl1 C1 1.742(3) . ?
C9 C6 1.403(3) . ?
C9 C8 1.420(4) . ?
C9 C5 1.445(3) . ?
N1 C3 1.326(3) . ?
N1 C8 1.371(3) . ?
N3 C22 1.453(4) . ?
N3 C23 1.471(3) . ?
N3 C21 1.472(3) . ?
C7 C6 1.365(3) . ?
C7 C1 1.400(3) . ?
C7 H7 0.9500 . ?
N2 C5 1.353(3) . ?
N2 C10 1.458(3) . ?
N2 H2 0.970(2) . ?
C10 C11 1.501(3) . ?
C10 H10A 0.9900 . ?
C10 H10B 0.9900 . ?
C3 C4 1.392(4) . ?
C3 H3 0.9500 . ?
C5 C4 1.400(3) . ?
C4 H4 0.9500 . ?
C20 C16 1.417(4) . ?
C20 C19 1.425(4) . ?
C20 C21 1.497(4) . ?
C6 H6 0.9500 . ?
C1 C2 1.362(4) . ?
C2 C8 1.416(3) . ?
C2 H2A 0.9500 . ?
C15 C14 1.416(4) . ?
C15 C11 1.428(3) . ?
C15 H15 0.9500 . ?
C13 C14 1.409(4) . ?
C13 C12 1.415(4) . ?
C13 H13 0.9500 . ?
C11 C12 1.428(3) . ?
C12 H12 0.9500 . ?
C22 H22A 0.9800 . ?
C22 H22B 0.9800 . ?
C22 H22C 0.9800 . ?
C21 H21A 0.9900 . ?
C21 H21B 0.9900 . ?
C19 C18 1.428(5) . ?
C19 H19 0.9500 . ?
C17 C16 1.400(4) . ?
C17 C18 1.401(5) . ?
C17 H17 0.9500 . ?
C14 H14 0.9500 . ?
C16 H16 0.9500 . ?
C23 H23A 0.9800 . ?
C23 H23B 0.9800 . ?
C23 H23C 0.9800 . ?
C18 H18 0.9500 . ?
O1W H2W 0.989(2) . ?
O1W H1W 0.989(2) . ?

loop_
_geom_hbond_atom_site_label_D
_geom_hbond_atom_site_label_H
_geom_hbond_atom_site_label_A
_geom_hbond_distance_DH
_geom_hbond_distance_HA
_geom_hbond_distance_DA
_geom_hbond_angle_DHA
_geom_hbond_site_symmetry_A
N2 H2 O1W 0.970(2) 2.012(9) 2.957(3) 164(3) .
O1W H1W N3 0.989(2) 1.891(17) 2.835(3) 159(4) 8_566
O1W H2W N1 0.989(2) 1.981(5) 2.967(3) 174(3) 1_565

loop_
_geom_torsion_atom_site_label_1
_geom_torsion_atom_site_label_2
_geom_torsion_atom_site_label_3
_geom_torsion_atom_site_label_4
_geom_torsion
_geom_torsion_site_symmetry_1
_geom_torsion_site_symmetry_2
_geom_torsion_site_symmetry_3
_geom_torsion_site_symmetry_4
_geom_torsion_publ_flag
C5 N2 C10 C11 85.9(3) . . . . ?
C8 N1 C3 C4 -1.4(4) . . . . ?
C10 N2 C5 C4 4.7(4) . . . . ?
C10 N2 C5 C9 -177.4(2) . . . . ?
C6 C9 C5 N2 -1.5(3) . . . . ?
C8 C9 C5 N2 179.3(2) . . . . ?
C6 C9 C5 C4 176.6(2) . . . . ?
C8 C9 C5 C4 -2.6(3) . . . . ?
N1 C3 C4 C5 2.1(4) . . . . ?
N2 C5 C4 C3 178.1(2) . . . . ?
C9 C5 C4 C3 0.1(3) . . . . ?
C18 Fe1 C20 C16 79.33(19) . . . . ?
C19 Fe1 C20 C16 117.6(2) . . . . ?
C12 Fe1 C20 C16 -83.99(17) . . . . ?
C11 Fe1 C20 C16 -48.3(3) . . . . ?
C13 Fe1 C20 C16 -127.01(16) . . . . ?
C15 Fe1 C20 C16 161.4(4) . . . . ?
C17 Fe1 C20 C16 36.14(17) . . . . ?
C14 Fe1 C20 C16 -167.06(16) . . . . ?
C18 Fe1 C20 C19 -38.2(2) . . . . ?
C12 Fe1 C20 C19 158.46(17) . . . . ?
C11 Fe1 C20 C19 -165.8(2) . . . . ?
C13 Fe1 C20 C19 115.44(18) . . . . ?
C16 Fe1 C20 C19 -117.6(2) . . . . ?
C15 Fe1 C20 C19 43.9(5) . . . . ?
C17 Fe1 C20 C19 -81.4(2) . . . . ?
C14 Fe1 C20 C19 75.4(2) . . . . ?
C18 Fe1 C20 C21 -161.2(3) . . . . ?
C19 Fe1 C20 C21 -123.0(3) . . . . ?
C12 Fe1 C20 C21 35.5(3) . . . . ?
C11 Fe1 C20 C21 71.2(3) . . . . ?
C13 Fe1 C20 C21 -7.6(3) . . . . ?
C16 Fe1 C20 C21 119.4(3) . . . . ?
C15 Fe1 C20 C21 -79.1(5) . . . . ?
C17 Fe1 C20 C21 155.6(3) . . . . ?
C14 Fe1 C20 C21 -47.6(3) . . . . ?
C1 C7 C6 C9 -0.8(4) . . . . ?
C8 C9 C6 C7 -1.9(4) . . . . ?
C5 C9 C6 C7 178.9(2) . . . . ?
C6 C7 C1 C2 2.5(4) . . . . ?
C6 C7 C1 Cl1 -178.2(2) . . . . ?
C7 C1 C2 C8 -1.5(4) . . . . ?
Cl1 C1 C2 C8 179.3(2) . . . . ?
C18 Fe1 C15 C14 116.35(18) . . . . ?
C19 Fe1 C15 C14 74.6(2) . . . . ?
C12 Fe1 C15 C14 -81.05(16) . . . . ?
C11 Fe1 C15 C14 -119.6(2) . . . . ?
C13 Fe1 C15 C14 -37.19(15) . . . . ?
C20 Fe1 C15 C14 39.2(5) . . . . ?
C16 Fe1 C15 C14 -167.1(2) . . . . ?
C17 Fe1 C15 C14 159.03(17) . . . . ?
C18 Fe1 C15 C11 -124.01(17) . . . . ?
C19 Fe1 C15 C11 -165.71(16) . . . . ?
C12 Fe1 C15 C11 38.59(15) . . . . ?
C13 Fe1 C15 C11 82.45(16) . . . . ?
C20 Fe1 C15 C11 158.8(4) . . . . ?
C16 Fe1 C15 C11 -47.4(3) . . . . ?
C17 Fe1 C15 C11 -81.32(19) . . . . ?
C14 Fe1 C15 C11 119.6(2) . . . . ?
C18 Fe1 C13 C14 -50.5(3) . . . . ?
C19 Fe1 C13 C14 -85.65(18) . . . . ?
C12 Fe1 C13 C14 119.0(2) . . . . ?
C11 Fe1 C13 C14 81.32(17) . . . . ?
C20 Fe1 C13 C14 -128.76(16) . . . . ?
C16 Fe1 C13 C14 -169.55(16) . . . . ?
C15 Fe1 C13 C14 37.28(15) . . . . ?
C17 Fe1 C13 C14 156.1(4) . . . . ?
C18 Fe1 C13 C12 -169.5(2) . . . . ?
C19 Fe1 C13 C12 155.33(15) . . . . ?
C11 Fe1 C13 C12 -37.69(14) . . . . ?
C20 Fe1 C13 C12 112.23(15) . . . . ?
C16 Fe1 C13 C12 71.43(19) . . . . ?
C15 Fe1 C13 C12 -81.74(16) . . . . ?
C17 Fe1 C13 C12 37.0(4) . . . . ?
C14 Fe1 C13 C12 -119.0(2) . . . . ?
C14 C15 C11 C12 -0.7(3) . . . . ?
Fe1 C15 C11 C12 -59.98(16) . . . . ?
C14 C15 C11 C10 -179.9(2) . . . . ?
Fe1 C15 C11 C10 120.9(2) . . . . ?
C14 C15 C11 Fe1 59.23(17) . . . . ?
N2 C10 C11 C15 80.1(3) . . . . ?
N2 C10 C11 C12 -98.8(3) . . . . ?
N2 C10 C11 Fe1 170.24(16) . . . . ?
C18 Fe1 C11 C15 76.5(2) . . . . ?
C19 Fe1 C11 C15 49.4(5) . . . . ?
C12 Fe1 C11 C15 -117.9(2) . . . . ?
C13 Fe1 C11 C15 -80.56(17) . . . . ?
C20 Fe1 C11 C15 -169.69(19) . . . . ?
C16 Fe1 C11 C15 157.18(16) . . . . ?
C17 Fe1 C11 C15 115.72(17) . . . . ?
C14 Fe1 C11 C15 -37.21(16) . . . . ?
C18 Fe1 C11 C12 -165.62(17) . . . . ?
C19 Fe1 C11 C12 167.3(4) . . . . ?
C13 Fe1 C11 C12 37.34(15) . . . . ?
C20 Fe1 C11 C12 -51.8(3) . . . . ?
C16 Fe1 C11 C12 -84.92(17) . . . . ?
C15 Fe1 C11 C12 117.9(2) . . . . ?
C17 Fe1 C11 C12 -126.39(16) . . . . ?
C14 Fe1 C11 C12 80.69(16) . . . . ?
C18 Fe1 C11 C10 -43.4(3) . . . . ?
C19 Fe1 C11 C10 -70.5(5) . . . . ?
C12 Fe1 C11 C10 122.2(3) . . . . ?
C13 Fe1 C11 C10 159.5(2) . . . . ?
C20 Fe1 C11 C10 70.4(3) . . . . ?
C16 Fe1 C11 C10 37.3(2) . . . . ?
C15 Fe1 C11 C10 -119.9(3) . . . . ?
C17 Fe1 C11 C10 -4.2(2) . . . . ?
C14 Fe1 C11 C10 -157.1(2) . . . . ?
C3 N1 C8 C2 179.9(2) . . . . ?
C3 N1 C8 C9 -1.4(4) . . . . ?
C1 C2 C8 N1 177.5(2) . . . . ?
C1 C2 C8 C9 -1.3(4) . . . . ?
C6 C9 C8 N1 -175.8(2) . . . . ?
C5 C9 C8 N1 3.5(3) . . . . ?
C6 C9 C8 C2 2.9(3) . . . . ?
C5 C9 C8 C2 -177.9(2) . . . . ?
C14 C13 C12 C11 -1.0(3) . . . . ?
Fe1 C13 C12 C11 59.08(16) . . . . ?
C14 C13 C12 Fe1 -60.10(17) . . . . ?
C15 C11 C12 C13 1.1(3) . . . . ?
C10 C11 C12 C13 -179.8(2) . . . . ?
Fe1 C11 C12 C13 -59.24(16) . . . . ?
C15 C11 C12 Fe1 60.33(16) . . . . ?
C10 C11 C12 Fe1 -120.6(2) . . . . ?
C18 Fe1 C12 C13 164.3(4) . . . . ?
C19 Fe1 C12 C13 -53.2(3) . . . . ?
C11 Fe1 C12 C13 119.6(2) . . . . ?
C20 Fe1 C12 C13 -85.47(17) . . . . ?
C16 Fe1 C12 C13 -128.02(16) . . . . ?
C15 Fe1 C12 C13 81.17(16) . . . . ?
C17 Fe1 C12 C13 -168.05(16) . . . . ?
C14 Fe1 C12 C13 37.55(16) . . . . ?
C18 Fe1 C12 C11 44.7(4) . . . . ?
C19 Fe1 C12 C11 -172.9(2) . . . . ?
C13 Fe1 C12 C11 -119.6(2) . . . . ?
C20 Fe1 C12 C11 154.90(14) . . . . ?
C16 Fe1 C12 C11 112.35(15) . . . . ?
C15 Fe1 C12 C11 -38.46(15) . . . . ?
C17 Fe1 C12 C11 72.32(18) . . . . ?
C14 Fe1 C12 C11 -82.08(16) . . . . ?
C22 N3 C21 C20 -71.7(3) . . . . ?
C23 N3 C21 C20 166.5(3) . . . . ?
C16 C20 C21 N3 -85.0(3) . . . . ?
C19 C20 C21 N3 97.2(3) . . . . ?
Fe1 C20 C21 N3 -173.28(19) . . . . ?
C16 C20 C19 C18 -0.7(3) . . . . ?
C21 C20 C19 C18 177.4(2) . . . . ?
Fe1 C20 C19 C18 59.54(18) . . . . ?
C16 C20 C19 Fe1 -60.25(17) . . . . ?
C21 C20 C19 Fe1 117.8(3) . . . . ?
C18 Fe1 C19 C20 118.7(3) . . . . ?
C12 Fe1 C19 C20 -46.0(3) . . . . ?
C11 Fe1 C19 C20 152.7(4) . . . . ?
C13 Fe1 C19 C20 -83.07(18) . . . . ?
C16 Fe1 C19 C20 38.45(16) . . . . ?
C15 Fe1 C19 C20 -167.92(15) . . . . ?
C17 Fe1 C19 C20 81.61(18) . . . . ?
C14 Fe1 C19 C20 -126.32(17) . . . . ?
C12 Fe1 C19 C18 -164.7(2) . . . . ?
C11 Fe1 C19 C18 34.0(5) . . . . ?
C13 Fe1 C19 C18 158.26(18) . . . . ?
C20 Fe1 C19 C18 -118.7(3) . . . . ?
C16 Fe1 C19 C18 -80.2(2) . . . . ?
C15 Fe1 C19 C18 73.4(2) . . . . ?
C17 Fe1 C19 C18 -37.06(18) . . . . ?
C14 Fe1 C19 C18 115.02(19) . . . . ?
C18 Fe1 C17 C16 -118.7(2) . . . . ?
C19 Fe1 C17 C16 -80.72(18) . . . . ?
C12 Fe1 C17 C16 73.2(2) . . . . ?
C11 Fe1 C17 C16 113.77(17) . . . . ?
C13 Fe1 C17 C16 44.3(5) . . . . ?
C20 Fe1 C17 C16 -36.65(16) . . . . ?
C15 Fe1 C17 C16 156.06(16) . . . . ?
C14 Fe1 C17 C16 -172.2(2) . . . . ?
C19 Fe1 C17 C18 37.94(17) . . . . ?
C12 Fe1 C17 C18 -168.14(16) . . . . ?
C11 Fe1 C17 C18 -127.56(17) . . . . ?
C13 Fe1 C17 C18 163.0(3) . . . . ?
C20 Fe1 C17 C18 82.02(18) . . . . ?
C16 Fe1 C17 C18 118.7(2) . . . . ?
C15 Fe1 C17 C18 -85.27(19) . . . . ?
C14 Fe1 C17 C18 -53.5(3) . . . . ?
C12 C13 C14 C15 0.6(3) . . . . ?
Fe1 C13 C14 C15 -59.08(18) . . . . ?
C12 C13 C14 Fe1 59.63(17) . . . . ?
C11 C15 C14 C13 0.1(3) . . . . ?
Fe1 C15 C14 C13 58.86(18) . . . . ?
C11 C15 C14 Fe1 -58.73(17) . . . . ?
C18 Fe1 C14 C13 157.64(17) . . . . ?
C19 Fe1 C14 C13 113.52(17) . . . . ?
C12 Fe1 C14 C13 -37.86(15) . . . . ?
C11 Fe1 C14 C13 -82.13(16) . . . . ?
C20 Fe1 C14 C13 71.20(19) . . . . ?
C16 Fe1 C14 C13 35.4(5) . . . . ?
C15 Fe1 C14 C13 -119.8(2) . . . . ?
C17 Fe1 C14 C13 -165.1(2) . . . . ?
C18 Fe1 C14 C15 -82.59(18) . . . . ?
C19 Fe1 C14 C15 -126.70(16) . . . . ?
C12 Fe1 C14 C15 81.92(15) . . . . ?
C11 Fe1 C14 C15 37.65(14) . . . . ?
C13 Fe1 C14 C15 119.8(2) . . . . ?
C20 Fe1 C14 C15 -169.02(15) . . . . ?
C16 Fe1 C14 C15 155.2(4) . . . . ?
C17 Fe1 C14 C15 -45.3(3) . . . . ?
C18 C17 C16 C20 -0.9(3) . . . . ?
Fe1 C17 C16 C20 58.47(18) . . . . ?
C18 C17 C16 Fe1 -59.34(19) . . . . ?
C19 C20 C16 C17 1.0(3) . . . . ?
C21 C20 C16 C17 -177.2(2) . . . . ?
Fe1 C20 C16 C17 -58.82(19) . . . . ?
C19 C20 C16 Fe1 59.80(17) . . . . ?
C21 C20 C16 Fe1 -118.4(2) . . . . ?
C18 Fe1 C16 C17 37.80(19) . . . . ?
C19 Fe1 C16 C17 82.4(2) . . . . ?
C12 Fe1 C16 C17 -125.57(18) . . . . ?
C11 Fe1 C16 C17 -82.41(19) . . . . ?
C13 Fe1 C16 C17 -165.78(18) . . . . ?
C20 Fe1 C16 C17 121.2(2) . . . . ?
C15 Fe1 C16 C17 -49.5(3) . . . . ?
C14 Fe1 C16 C17 166.1(4) . . . . ?
C18 Fe1 C16 C20 -83.42(18) . . . . ?
C19 Fe1 C16 C20 -38.79(16) . . . . ?
C12 Fe1 C16 C20 113.21(15) . . . . ?
C11 Fe1 C16 C20 156.36(14) . . . . ?
C13 Fe1 C16 C20 72.99(18) . . . . ?
C15 Fe1 C16 C20 -170.7(2) . . . . ?
C17 Fe1 C16 C20 -121.2(2) . . . . ?
C14 Fe1 C16 C20 44.9(5) . . . . ?
C16 C17 C18 C19 0.4(3) . . . . ?
Fe1 C17 C18 C19 -59.34(19) . . . . ?
C16 C17 C18 Fe1 59.74(18) . . . . ?
C20 C19 C18 C17 0.2(3) . . . . ?
Fe1 C19 C18 C17 60.07(19) . . . . ?
C20 C19 C18 Fe1 -59.87(18) . . . . ?
C19 Fe1 C18 C17 -119.5(2) . . . . ?
C12 Fe1 C18 C17 35.8(4) . . . . ?
C11 Fe1 C18 C17 70.64(19) . . . . ?
C13 Fe1 C18 C17 -168.8(2) . . . . ?
C20 Fe1 C18 C17 -81.47(17) . . . . ?
C16 Fe1 C18 C17 -37.65(17) . . . . ?
C15 Fe1 C18 C17 112.83(17) . . . . ?
C14 Fe1 C18 C17 155.53(17) . . . . ?
C12 Fe1 C18 C19 155.3(3) . . . . ?
C11 Fe1 C18 C19 -169.86(15) . . . . ?
C13 Fe1 C18 C19 -49.3(3) . . . . ?
C20 Fe1 C18 C19 38.03(17) . . . . ?
C16 Fe1 C18 C19 81.86(18) . . . . ?
C15 Fe1 C18 C19 -127.66(17) . . . . ?
C17 Fe1 C18 C19 119.5(2) . . . . ?
C14 Fe1 C18 C19 -84.96(19) . . . . ?
